data_1552479
loop_
_publ_author_name
'Okmanov, R. Ya.'
'Tukhtaev, D. B.'
'Saidov, A. Sh.'
'Tashkhodjaev, B.'

_publ_section_title
;
 1-Isobutyl-8,9-dimethoxy-3-phenyl-5,6-dihidroimidazo[5,1-<i>a</i>]isoquinolin-2-ium
 chloride
;
_journal_issue 10
_journal_name_full IUCrData
_journal_page_first x191390
_journal_paper_doi 10.1107/S2414314619013907
_journal_volume 4
_journal_year 2019
_chemical_formula_iupac 'C23 H27 N2 O2 +, Cl -'
_chemical_formula_moiety 'C23 H27 N2 O2 +, Cl -'
_chemical_formula_sum 'C23 H27 Cl N2 O2'
_chemical_formula_weight 398.92
_chemical_melting_point 475(2)
_chemical_name_systematic '1-Isobutyl-8,9-dimethoxy-3-phenyl-5,6-dihydroimidazo[5,1-<i>a</i>]isoquinolin-2-ium chloride'
_space_group_IT_number 14
_space_group_name_Hall '-P 2ybc'
_space_group_name_H-M_alt 'P 1 21/c 1'
_symmetry_cell_setting monoclinic
_symmetry_space_group_name_Hall '-P 2ybc'
_symmetry_space_group_name_H-M 'P 1 21/c 1'
_atom_sites_solution_hydrogens geom
_atom_sites_solution_primary direct
_atom_sites_solution_secondary difmap
_audit_creation_method SHELXL-97
_cell_angle_alpha 90.00
_cell_angle_beta 92.23(3)
_cell_angle_gamma 90.00
_cell_formula_units_Z 4
_cell_length_a 13.595(3)
_cell_length_b 14.337(3)
_cell_length_c 10.958(2)
_cell_measurement_reflns_used 2082
_cell_measurement_temperature 291(2)
_cell_measurement_theta_max 75.8420
_cell_measurement_theta_min 4.4460
_cell_volume 2134.2(8)
_computing_cell_refinement
;
CrysAlis PRO (Rigaku OD, 2018)
;
_computing_data_collection
;
CrysAlis PRO (Rigaku OD, 2018)
;
_computing_data_reduction
;
CrysAlis PRO (Rigaku OD, 2018)
;
_computing_molecular_graphics
;
XP (Bruker, 1998)
;
_computing_publication_material
;
PLATON (Spek, 2009) and publCIF (Westrip, 2010)
;
_computing_structure_refinement
;
SHELXL2014 (Sheldrick, 2015)
;
_computing_structure_solution
;
SHELXS7 (Sheldrick, 2008)
;
_diffrn_ambient_temperature 291(2)
_diffrn_detector_area_resol_mean 10.2576
_diffrn_measured_fraction_theta_full 0.976
_diffrn_measured_fraction_theta_max 0.976
_diffrn_measurement_device 'four-circle diffractometer'
_diffrn_measurement_device_type 'Rigaku Xcalibur Ruby'
_diffrn_measurement_method '\w scans'
_diffrn_radiation_monochromator graphite
_diffrn_radiation_probe x-ray
_diffrn_radiation_source 'fine-focus sealed tube'
_diffrn_radiation_type CuK\a
_diffrn_radiation_wavelength 1.54184
_diffrn_reflns_av_R_equivalents 0.0361
_diffrn_reflns_av_sigmaI/netI 0.0440
_diffrn_reflns_limit_h_max 17
_diffrn_reflns_limit_h_min -16
_diffrn_reflns_limit_k_max 16
_diffrn_reflns_limit_k_min -18
_diffrn_reflns_limit_l_max 13
_diffrn_reflns_limit_l_min -9
_diffrn_reflns_number 9283
_diffrn_reflns_theta_full 76.04
_diffrn_reflns_theta_max 76.04
_diffrn_reflns_theta_min 4.48
_exptl_absorpt_coefficient_mu 1.739
_exptl_absorpt_correction_T_max 0.4341
_exptl_absorpt_correction_T_min 0.3708
_exptl_absorpt_correction_type multi-scan
_exptl_absorpt_process_details
;
(SADABS; Bruker, 2008)
;
_exptl_crystal_colour colorless
_exptl_crystal_density_diffrn 1.242
_exptl_crystal_density_method 'not measured'
_exptl_crystal_description prizmatic
_exptl_crystal_F_000 848
_exptl_crystal_size_max 0.60
_exptl_crystal_size_mid 0.53
_exptl_crystal_size_min 0.48
_refine_diff_density_max 0.193
_refine_diff_density_min -0.199
_refine_ls_extinction_method none
_refine_ls_goodness_of_fit_ref 1.012
_refine_ls_hydrogen_treatment mixed
_refine_ls_matrix_type full
_refine_ls_number_parameters 261
_refine_ls_number_reflns 4347
_refine_ls_number_restraints 0
_refine_ls_restrained_S_all 1.012
_refine_ls_R_factor_all 0.0785
_refine_ls_R_factor_gt 0.0495
_refine_ls_shift/su_max 0.001
_refine_ls_shift/su_mean 0.000
_refine_ls_structure_factor_coef Fsqd
_refine_ls_weighting_details 'calc w=1/[\s^2^(Fo^2^)+(0.0678P)^2^+0.2438P] where P=(Fo^2^+2Fc^2^)/3'
_refine_ls_weighting_scheme calc
_refine_ls_wR_factor_gt 0.1231
_refine_ls_wR_factor_ref 0.1422
_reflns_number_gt 2990
_reflns_number_total 4347
_reflns_threshold_expression >2sigma(I)
_cod_data_source_file vm4042sup1.cif
_cod_data_source_block I
_cod_original_cell_volume 2134.1(7)
_cod_original_sg_symbol_H-M 'P 21/c'
_cod_database_code 1552479

loop_
_symmetry_equiv_pos_as_xyz
'x, y, z'
'-x, y+1/2, -z+1/2'
'-x, -y, -z'
'x, -y-1/2, z-1/2'

loop_
_atom_site_type_symbol
_atom_site_label
_atom_site_fract_x
_atom_site_fract_y
_atom_site_fract_z
_atom_site_U_iso_or_equiv
_atom_site_adp_type
_atom_site_calc_flag
_atom_site_refinement_flags
_atom_site_occupancy
_atom_site_symmetry_multiplicity
O O1 0.85755(14) 0.77486(11) 0.41517(17) 0.0640(5) Uani d . 1 1
O O2 0.89458(14) 0.91068(12) 0.56498(16) 0.0623(5) Uani d . 1 1
N N2 0.66229(14) 1.27667(13) 0.26859(17) 0.0478(4) Uani d . 1 1
N N4 0.63568(14) 1.13705(12) 0.20336(17) 0.0452(4) Uani d . 1 1
C C1 0.72530(17) 1.21988(15) 0.3370(2) 0.0457(5) Uani d . 1 1
C C3 0.60827(16) 1.22675(15) 0.1889(2) 0.0459(5) Uani d . 1 1
C C5 0.5983(2) 1.05567(16) 0.1344(2) 0.0569(6) Uani d . 1 1
H H5A 0.5742 1.0748 0.0537 0.068 Uiso calc R 1 1
H H5B 0.5443 1.0273 0.1763 0.068 Uiso calc R 1 1
C C6 0.6813(2) 0.98620(19) 0.1235(3) 0.0692(8) Uani d . 1 1
H H6A 0.6550 0.9283 0.0901 0.083 Uiso calc R 1 1
H H6B 0.7283 1.0103 0.0670 0.083 Uiso calc R 1 1
C C6A 0.7336(2) 0.96661(16) 0.2439(2) 0.0545(6) Uani d . 1 1
C C7 0.7699(2) 0.87809(16) 0.2724(2) 0.0589(6) Uani d . 1 1
H H7A 0.7587 0.8298 0.2169 0.071 Uiso calc R 1 1
C C8 0.82169(18) 0.85996(15) 0.3799(2) 0.0503(5) Uani d . 1 1
C C9 0.83978(17) 0.93362(15) 0.4627(2) 0.0474(5) Uani d . 1 1
C C10 0.80171(17) 1.02087(15) 0.4369(2) 0.0467(5) Uani d . 1 1
H H10A 0.8115 1.0688 0.4932 0.056 Uiso calc R 1 1
C C10A 0.74883(17) 1.03854(14) 0.3279(2) 0.0451(5) Uani d . 1 1
C C10B 0.70861(17) 1.13078(15) 0.29649(19) 0.0443(5) Uani d . 1 1
C C11 0.8322(2) 0.69713(18) 0.3379(3) 0.0744(8) Uani d . 1 1
H H11A 0.8595 0.6411 0.3732 0.112 Uiso calc R 1 1
H H11B 0.8584 0.7067 0.2588 0.112 Uiso calc R 1 1
H H11C 0.7619 0.6915 0.3301 0.112 Uiso calc R 1 1
C C12 0.9174(2) 0.98354(18) 0.6494(2) 0.0648(7) Uani d . 1 1
H H12A 0.9622 0.9607 0.7123 0.097 Uiso calc R 1 1
H H12B 0.8580 1.0047 0.6853 0.097 Uiso calc R 1 1
H H12C 0.9472 1.0344 0.6076 0.097 Uiso calc R 1 1
C C13 0.79478(19) 1.26228(17) 0.4306(2) 0.0551(6) Uani d . 1 1
H H13A 0.8276 1.2126 0.4764 0.066 Uiso calc R 1 1
H H13B 0.7571 1.2983 0.4874 0.066 Uiso calc R 1 1
C C14 0.8726(2) 1.32535(19) 0.3772(3) 0.0671(7) Uani d . 1 1
H H14A 0.8384 1.3731 0.3277 0.080 Uiso calc R 1 1
C C15 0.9379(3) 1.2716(3) 0.2951(4) 0.1234(15) Uani d . 1 1
H H15A 0.8984 1.2425 0.2313 0.185 Uiso calc R 1 1
H H15B 0.9728 1.2246 0.3417 0.185 Uiso calc R 1 1
H H15C 0.9841 1.3133 0.2598 0.185 Uiso calc R 1 1
C C16 0.9321(3) 1.3745(3) 0.4774(4) 0.1160(15) Uani d . 1 1
H H16A 0.9796 1.4147 0.4418 0.174 Uiso calc R 1 1
H H16B 0.9654 1.3291 0.5284 0.174 Uiso calc R 1 1
H H16C 0.8889 1.4110 0.5257 0.174 Uiso calc R 1 1
C C17 0.53556(17) 1.26476(16) 0.1005(2) 0.0479(5) Uani d . 1 1
C C18 0.44587(19) 1.22054(18) 0.0757(2) 0.0583(6) Uani d . 1 1
H H18A 0.4311 1.1652 0.1153 0.070 Uiso calc R 1 1
C C19 0.3789(2) 1.2590(2) -0.0080(3) 0.0668(7) Uani d . 1 1
H H19A 0.3185 1.2299 -0.0232 0.080 Uiso calc R 1 1
C C20 0.4007(2) 1.34047(19) -0.0695(2) 0.0653(7) Uani d . 1 1
H H20A 0.3561 1.3651 -0.1273 0.078 Uiso calc R 1 1
C C21 0.4889(2) 1.38447(18) -0.0442(2) 0.0648(7) Uani d . 1 1
H H21A 0.5035 1.4395 -0.0847 0.078 Uiso calc R 1 1
C C22 0.5564(2) 1.34783(17) 0.0408(2) 0.0558(6) Uani d . 1 1
H H22A 0.6155 1.3786 0.0580 0.067 Uiso calc R 1 1
Cl Cl1 0.65752(5) 1.48541(4) 0.30437(6) 0.0602(2) Uani d . 1 1
H H1 0.661(2) 1.345(2) 0.280(3) 0.076(9) Uiso d . 1 1

loop_
_atom_site_aniso_label
_atom_site_aniso_U_11
_atom_site_aniso_U_22
_atom_site_aniso_U_33
_atom_site_aniso_U_12
_atom_site_aniso_U_13
_atom_site_aniso_U_23
O1 0.0725(11) 0.0376(8) 0.0803(12) 0.0105(8) -0.0194(9) -0.0055(8)
O2 0.0825(12) 0.0436(9) 0.0588(10) 0.0087(8) -0.0214(9) -0.0025(8)
N2 0.0565(11) 0.0344(9) 0.0520(11) 0.0013(8) -0.0040(9) -0.0001(8)
N4 0.0521(10) 0.0357(9) 0.0472(10) -0.0002(8) -0.0038(8) 0.0003(8)
C1 0.0519(12) 0.0374(11) 0.0475(12) -0.0005(9) -0.0018(10) 0.0013(9)
C3 0.0508(12) 0.0376(11) 0.0492(12) 0.0021(9) 0.0012(10) 0.0027(9)
C5 0.0723(16) 0.0405(12) 0.0565(14) -0.0001(11) -0.0169(12) -0.0052(11)
C6 0.095(2) 0.0496(14) 0.0608(16) 0.0164(14) -0.0204(15) -0.0142(12)
C6A 0.0677(15) 0.0418(12) 0.0532(14) 0.0064(11) -0.0093(12) -0.0053(10)
C7 0.0737(16) 0.0394(12) 0.0624(15) 0.0062(11) -0.0145(13) -0.0113(11)
C8 0.0542(13) 0.0351(11) 0.0612(14) 0.0045(9) -0.0050(11) -0.0011(10)
C9 0.0511(12) 0.0400(11) 0.0508(12) 0.0007(10) -0.0030(10) 0.0025(10)
C10 0.0537(12) 0.0376(11) 0.0484(12) 0.0001(9) -0.0040(10) -0.0032(10)
C10A 0.0509(12) 0.0360(11) 0.0481(12) 0.0006(9) -0.0017(10) -0.0006(9)
C10B 0.0509(12) 0.0389(11) 0.0428(11) 0.0002(9) -0.0018(10) -0.0008(9)
C11 0.0809(19) 0.0387(13) 0.102(2) 0.0087(13) -0.0182(17) -0.0127(14)
C12 0.0815(18) 0.0543(14) 0.0567(15) 0.0021(13) -0.0198(13) -0.0041(12)
C13 0.0684(15) 0.0421(12) 0.0540(13) -0.0063(11) -0.0065(11) -0.0041(11)
C14 0.0576(15) 0.0552(15) 0.087(2) -0.0029(12) -0.0157(14) 0.0146(14)
C15 0.092(3) 0.142(4) 0.139(4) -0.012(3) 0.043(3) -0.017(3)
C16 0.093(3) 0.093(3) 0.159(4) -0.036(2) -0.035(3) -0.009(3)
C17 0.0572(13) 0.0414(12) 0.0449(12) 0.0057(10) -0.0011(10) -0.0003(9)
C18 0.0631(15) 0.0484(13) 0.0627(15) 0.0028(11) -0.0067(12) 0.0042(11)
C19 0.0687(16) 0.0615(16) 0.0689(17) 0.0069(13) -0.0158(13) -0.0083(14)
C20 0.0848(19) 0.0565(15) 0.0534(15) 0.0194(14) -0.0134(14) -0.0014(12)
C21 0.097(2) 0.0451(13) 0.0514(14) 0.0094(14) -0.0001(14) 0.0068(11)
C22 0.0710(15) 0.0434(12) 0.0531(14) 0.0017(11) 0.0012(12) 0.0017(11)
Cl1 0.0777(4) 0.0391(3) 0.0627(4) 0.0086(3) -0.0097(3) -0.0026(3)

loop_
_atom_type_symbol
_atom_type_description
_atom_type_scat_dispersion_real
_atom_type_scat_dispersion_imag
_atom_type_scat_source
C C 0.0181 0.0091 'International Tables Vol C Tables 4.2.6.8 and 6.1.1.4'
H H 0.0000 0.0000 'International Tables Vol C Tables 4.2.6.8 and 6.1.1.4'
N N 0.0311 0.0180 'International Tables Vol C Tables 4.2.6.8 and 6.1.1.4'
O O 0.0492 0.0322 'International Tables Vol C Tables 4.2.6.8 and 6.1.1.4'
Cl Cl 0.3639 0.7018 'International Tables Vol C Tables 4.2.6.8 and 6.1.1.4'

loop_
_geom_angle_atom_site_label_1
_geom_angle_atom_site_label_2
_geom_angle_atom_site_label_3
_geom_angle
C8 O1 C11 116.95(19)
C9 O2 C12 117.16(18)
C3 N2 C1 110.75(18)
C3 N2 H1 127.1(16)
C1 N2 H1 122.1(16)
C3 N4 C10B 109.42(18)
C3 N4 C5 127.51(19)
C10B N4 C5 123.07(18)
C10B C1 N2 106.43(19)
C10B C1 C13 133.9(2)
N2 C1 C13 119.61(19)
N2 C3 N4 107.08(19)
N2 C3 C17 125.23(19)
N4 C3 C17 127.7(2)
N4 C5 C6 108.6(2)
N4 C5 H5A 110.0
C6 C5 H5A 110.0
N4 C5 H5B 110.0
C6 C5 H5B 110.0
H5A C5 H5B 108.4
C6A C6 C5 112.5(2)
C6A C6 H6A 109.1
C5 C6 H6A 109.1
C6A C6 H6B 109.1
C5 C6 H6B 109.1
H6A C6 H6B 107.8
C10A C6A C7 118.9(2)
C10A C6A C6 119.7(2)
C7 C6A C6 121.3(2)
C8 C7 C6A 122.0(2)
C8 C7 H7A 119.0
C6A C7 H7A 119.0
O1 C8 C7 125.3(2)
O1 C8 C9 115.9(2)
C7 C8 C9 118.8(2)
O2 C9 C10 125.2(2)
O2 C9 C8 115.19(19)
C10 C9 C8 119.6(2)
C9 C10 C10A 121.2(2)
C9 C10 H10A 119.4
C10A C10 H10A 119.4
C10 C10A C6A 119.4(2)
C10 C10A C10B 122.7(2)
C6A C10A C10B 117.9(2)
C1 C10B N4 106.30(18)
C1 C10B C10A 135.2(2)
N4 C10B C10A 118.47(19)
O1 C11 H11A 109.5
O1 C11 H11B 109.5
H11A C11 H11B 109.5
O1 C11 H11C 109.5
H11A C11 H11C 109.5
H11B C11 H11C 109.5
O2 C12 H12A 109.5
O2 C12 H12B 109.5
H12A C12 H12B 109.5
O2 C12 H12C 109.5
H12A C12 H12C 109.5
H12B C12 H12C 109.5
C1 C13 C14 114.0(2)
C1 C13 H13A 108.8
C14 C13 H13A 108.8
C1 C13 H13B 108.8
C14 C13 H13B 108.8
H13A C13 H13B 107.7
C15 C14 C16 111.3(3)
C15 C14 C13 111.1(3)
C16 C14 C13 110.9(3)
C15 C14 H14A 107.8
C16 C14 H14A 107.8
C13 C14 H14A 107.8
C14 C15 H15A 109.5
C14 C15 H15B 109.5
H15A C15 H15B 109.5
C14 C15 H15C 109.5
H15A C15 H15C 109.5
H15B C15 H15C 109.5
C14 C16 H16A 109.5
C14 C16 H16B 109.5
H16A C16 H16B 109.5
C14 C16 H16C 109.5
H16A C16 H16C 109.5
H16B C16 H16C 109.5
C18 C17 C22 119.3(2)
C18 C17 C3 121.6(2)
C22 C17 C3 119.0(2)
C19 C18 C17 119.9(2)
C19 C18 H18A 120.1
C17 C18 H18A 120.1
C18 C19 C20 120.7(3)
C18 C19 H19A 119.7
C20 C19 H19A 119.7
C21 C20 C19 119.4(2)
C21 C20 H20A 120.3
C19 C20 H20A 120.3
C20 C21 C22 120.7(3)
C20 C21 H21A 119.6
C22 C21 H21A 119.6
C21 C22 C17 119.9(3)
C21 C22 H22A 120.0
C17 C22 H22A 120.0

loop_
_geom_bond_atom_site_label_1
_geom_bond_atom_site_label_2
_geom_bond_site_symmetry_2
_geom_bond_distance
O1 C8 . 1.364(3)
O1 C11 . 1.433(3)
O2 C9 . 1.362(3)
O2 C12 . 1.421(3)
N2 C3 . 1.328(3)
N2 C1 . 1.381(3)
N2 H1 . 0.98(3)
N4 C3 . 1.346(3)
N4 C10B . 1.398(3)
N4 C5 . 1.470(3)
C1 C10B . 1.368(3)
C1 C13 . 1.497(3)
C3 C17 . 1.462(3)
C5 C6 . 1.513(4)
C5 H5A . 0.9700
C5 H5B . 0.9700
C6 C6A . 1.500(3)
C6 H6A . 0.9700
C6 H6B . 0.9700
C6A C10A . 1.393(3)
C6A C7 . 1.393(3)
C7 C8 . 1.374(3)
C7 H7A . 0.9300
C8 C9 . 1.408(3)
C9 C10 . 1.379(3)
C10 C10A . 1.393(3)
C10 H10A . 0.9300
C10A C10B . 1.467(3)
C11 H11A . 0.9600
C11 H11B . 0.9600
C11 H11C . 0.9600
C12 H12A . 0.9600
C12 H12B . 0.9600
C12 H12C . 0.9600
C13 C14 . 1.526(4)
C13 H13A . 0.9700
C13 H13B . 0.9700
C14 C15 . 1.501(5)
C14 C16 . 1.512(4)
C14 H14A . 0.9800
C15 H15A . 0.9600
C15 H15B . 0.9600
C15 H15C . 0.9600
C16 H16A . 0.9600
C16 H16B . 0.9600
C16 H16C . 0.9600
C17 C18 . 1.392(3)
C17 C22 . 1.393(3)
C18 C19 . 1.381(3)
C18 H18A . 0.9300
C19 C20 . 1.387(4)
C19 H19A . 0.9300
C20 C21 . 1.373(4)
C20 H20A . 0.9300
C21 C22 . 1.385(4)
C21 H21A . 0.9300
C22 H22A . 0.9300
Cl1 Cl1 1 0.0000(19)

loop_
_geom_hbond_atom_site_label_D
_geom_hbond_atom_site_label_H
_geom_hbond_atom_site_label_A
_geom_hbond_site_symmetry_A
_geom_hbond_distance_DH
_geom_hbond_distance_HA
_geom_hbond_distance_DA
_geom_hbond_angle_DHA
_geom_hbond_publ_flag
N2 H1 Cl1 1_555 0.98(3) 2.04(3) 3.019(2) 179 y
C20 H20A Cl1 3_685 0.93 2.89 3.650(3) 140 y
C5 H5B Cl1 2_645 0.97 2.83 3.707(3) 152 y

loop_
_geom_torsion_atom_site_label_1
_geom_torsion_atom_site_label_2
_geom_torsion_atom_site_label_3
_geom_torsion_atom_site_label_4
_geom_torsion
C3 N2 C1 C10B 0.0(3)
C3 N2 C1 C13 178.6(2)
C1 N2 C3 N4 -0.5(3)
C1 N2 C3 C17 -178.7(2)
C10B N4 C3 N2 0.7(3)
C5 N4 C3 N2 -178.7(2)
C10B N4 C3 C17 178.9(2)
C5 N4 C3 C17 -0.6(4)
C3 N4 C5 C6 146.8(2)
C10B N4 C5 C6 -32.6(3)
N4 C5 C6 C6A 49.5(3)
C5 C6 C6A C10A -37.4(4)
C5 C6 C6A C7 144.4(3)
C10A C6A C7 C8 -1.1(4)
C6 C6A C7 C8 177.1(3)
C11 O1 C8 C7 -5.2(4)
C11 O1 C8 C9 174.3(2)
C6A C7 C8 O1 178.5(3)
C6A C7 C8 C9 -1.0(4)
C12 O2 C9 C10 -2.6(4)
C12 O2 C9 C8 178.1(2)
O1 C8 C9 O2 2.7(3)
C7 C8 C9 O2 -177.7(2)
O1 C8 C9 C10 -176.7(2)
C7 C8 C9 C10 2.8(4)
O2 C9 C10 C10A 178.1(2)
C8 C9 C10 C10A -2.6(4)
C9 C10 C10A C6A 0.4(4)
C9 C10 C10A C10B -179.0(2)
C7 C6A C10A C10 1.4(4)
C6 C6A C10A C10 -176.8(3)
C7 C6A C10A C10B -179.1(2)
C6 C6A C10A C10B 2.7(4)
N2 C1 C10B N4 0.4(3)
C13 C1 C10B N4 -177.8(3)
N2 C1 C10B C10A 179.9(3)
C13 C1 C10B C10A 1.7(5)
C3 N4 C10B C1 -0.7(3)
C5 N4 C10B C1 178.8(2)
C3 N4 C10B C10A 179.7(2)
C5 N4 C10B C10A -0.8(3)
C10 C10A C10B C1 17.4(4)
C6A C10A C10B C1 -162.0(3)
C10 C10A C10B N4 -163.1(2)
C6A C10A C10B N4 17.4(3)
C10B C1 C13 C14 112.9(3)
N2 C1 C13 C14 -65.2(3)
C1 C13 C14 C15 -62.4(3)
C1 C13 C14 C16 173.2(3)
N2 C3 C17 C18 -139.6(3)
N4 C3 C17 C18 42.6(4)
N2 C3 C17 C22 39.8(3)
N4 C3 C17 C22 -138.0(3)
C22 C17 C18 C19 0.3(4)
C3 C17 C18 C19 179.7(2)
C17 C18 C19 C20 1.2(4)
C18 C19 C20 C21 -1.7(4)
C19 C20 C21 C22 0.7(4)
C20 C21 C22 C17 0.9(4)
C18 C17 C22 C21 -1.4(4)
C3 C17 C22 C21 179.3(2)

_cod_database_fobs_code 1552479
